data_7104024
loop_
_publ_author_name
'Salmon, Lionel'
'Thu\'ery, Pierre'
'Rivi\`ere, Eric'
'Girerd, Jean-Jacques'
'Ephritikhine, Michel'

_publ_section_title
;
 Structure and magnetism of the first strictly dinuclear compound
 containing paramagnetic 3d and 5f metal ions. Major influence of the CuII
 ion coordination on the exchange CuII--UIV interaction
;
_journal_coden_ASTM CHCOFS
_journal_issue 6
_journal_name_full
;
 Chemical Communications (Cambridge, United Kingdom)
;
_journal_page_first 762
_journal_page_last 763
_journal_paper_doi 10.1039/b212635d
_journal_year 2003
_chemical_formula_sum 'C33 H35 N3 O8 U Zn'
_chemical_formula_weight 905.04
_space_group_IT_number 61
_symmetry_cell_setting orthorhombic
_symmetry_space_group_name_Hall '-P 2ac 2ab'
_symmetry_space_group_name_H-M 'P b c a'
_atom_sites_solution_hydrogens geom
_atom_sites_solution_primary direct
_atom_sites_solution_secondary difmap
_audit_creation_method SHELXL-97
_cell_angle_alpha 90.00
_cell_angle_beta 90.00
_cell_angle_gamma 90.00
_cell_formula_units_Z 8
_cell_length_a 14.1052(7)
_cell_length_b 16.7914(5)
_cell_length_c 26.9961(13)
_cell_measurement_reflns_used 39762
_cell_measurement_temperature 100(2)
_cell_measurement_theta_max 25.68
_cell_measurement_theta_min 2.92
_cell_volume 6393.9(5)
_computing_cell_refinement 'DENZO-SMN (Otwinowski & Minor, 1997)'
_computing_data_collection 'Kappa-CCD software (Nonius B.V., 1998)'
_computing_data_reduction 'DENZO-SMN (Otwinowski & Minor, 1997)'
_computing_molecular_graphics 'SHELXTL (Sheldrick, 1999)'
_computing_publication_material 'SHELXTL (Sheldrick, 1999)'
_computing_structure_refinement 'SHELXL-97 (Sheldrick, 1997)'
_computing_structure_solution 'SHELXS-97 (Sheldrick, 1990)'
_diffrn_ambient_temperature 100(2)
_diffrn_measured_fraction_theta_full 0.965
_diffrn_measured_fraction_theta_max 0.965
_diffrn_measurement_device_type 'Nonius Kappa-CCD'
_diffrn_measurement_method '\f scans'
_diffrn_radiation_monochromator graphite
_diffrn_radiation_source 'fine-focus sealed tube'
_diffrn_radiation_type MoK\a
_diffrn_radiation_wavelength 0.71073
_diffrn_reflns_av_R_equivalents 0.0825
_diffrn_reflns_av_sigmaI/netI 0.0747
_diffrn_reflns_limit_h_max 17
_diffrn_reflns_limit_h_min -17
_diffrn_reflns_limit_k_max 20
_diffrn_reflns_limit_k_min -19
_diffrn_reflns_limit_l_max 32
_diffrn_reflns_limit_l_min -32
_diffrn_reflns_number 39762
_diffrn_reflns_theta_full 25.68
_diffrn_reflns_theta_max 25.68
_diffrn_reflns_theta_min 2.92
_diffrn_standards_decay_% 0
_diffrn_standards_interval_time 0
_exptl_absorpt_coefficient_mu 5.866
_exptl_absorpt_correction_T_max 0.625
_exptl_absorpt_correction_T_min 0.359
_exptl_absorpt_correction_type empirical
_exptl_absorpt_process_details 'program DELABS from PLATON (Spek, 2000)'
_exptl_crystal_colour 'translucent dark yellow'
_exptl_crystal_density_diffrn 1.880
_exptl_crystal_density_meas ?
_exptl_crystal_description parallelepipedic
_exptl_crystal_F_000 3520
_exptl_crystal_size_max 0.20
_exptl_crystal_size_mid 0.10
_exptl_crystal_size_min 0.08
_refine_diff_density_max 1.905
_refine_diff_density_min -1.158
_refine_diff_density_rms 0.175
_refine_ls_extinction_method none
_refine_ls_goodness_of_fit_ref 1.055
_refine_ls_hydrogen_treatment mixed
_refine_ls_matrix_type full
_refine_ls_number_parameters 428
_refine_ls_number_reflns 5870
_refine_ls_number_restraints 124
_refine_ls_restrained_S_all 1.088
_refine_ls_R_factor_all 0.1024
_refine_ls_R_factor_gt 0.0626
_refine_ls_shift/su_max 0.001
_refine_ls_shift/su_mean 0.000
_refine_ls_structure_factor_coef Fsqd
_refine_ls_weighting_details 'calc w=1/[\s^2^(Fo^2^)+105.2896P] where P=(Fo^2^+2Fc^2^)/3'
_refine_ls_weighting_scheme calc
_refine_ls_wR_factor_gt 0.1036
_refine_ls_wR_factor_ref 0.1170
_reflns_number_gt 4049
_reflns_number_total 5870
_reflns_threshold_expression >2sigma(I)
_cod_data_source_file b212635d.txt
_cod_data_source_block 2
_cod_original_sg_symbol_H-M Pbca
_cod_database_code 7104024

loop_
_symmetry_equiv_pos_as_xyz
'x, y, z'
'-x+1/2, -y, z+1/2'
'-x, y+1/2, -z+1/2'
'x+1/2, -y+1/2, -z'
'-x, -y, -z'
'x-1/2, y, -z-1/2'
'x, -y-1/2, z-1/2'
'-x-1/2, y-1/2, z'

loop_
_atom_site_label
_atom_site_type_symbol
_atom_site_fract_x
_atom_site_fract_y
_atom_site_fract_z
_atom_site_U_iso_or_equiv
_atom_site_adp_type
_atom_site_occupancy
_atom_site_symmetry_multiplicity
_atom_site_calc_flag
_atom_site_refinement_flags
_atom_site_disorder_assembly
_atom_site_disorder_group
U U 0.78221(3) 0.86330(2) 0.378752(15) 0.02440(12) Uani 1 1 d . . .
Zn Zn 1.04098(8) 0.85564(8) 0.36736(5) 0.0324(3) Uani 1 1 d . . .
O1 O 0.7765(5) 0.8035(4) 0.4556(3) 0.0289(17) Uani 1 1 d . . .
O2 O 0.9356(5) 0.8267(4) 0.4125(3) 0.034(2) Uani 1 1 d . . .
O3 O 0.9267(5) 0.8933(4) 0.3325(3) 0.0262(17) Uani 1 1 d . . .
O4 O 0.7587(5) 0.9265(4) 0.3050(3) 0.0258(17) Uani 1 1 d . . .
O5 O 0.8275(6) 0.7406(5) 0.3394(3) 0.034(2) Uani 1 1 d . . .
O6 O 0.6464(5) 0.7879(4) 0.3580(3) 0.0271(17) Uani 1 1 d . . .
O7 O 0.6464(5) 0.9325(4) 0.4064(3) 0.0278(18) Uani 1 1 d . . .
O8 O 0.8298(5) 0.9863(4) 0.4165(3) 0.0255(17) Uani 1 1 d . . .
N1 N 1.1151(7) 0.7559(6) 0.3933(3) 0.059(3) Uani 1 1 d DU . .
N2 N 1.1051(7) 0.8310(5) 0.3004(4) 0.054(3) Uani 1 1 d DU . .
N3 N 1.1097(7) 0.9455(5) 0.4047(4) 0.030(2) Uani 1 1 d . . .
C1 C 0.8530(9) 0.7683(7) 0.4771(4) 0.030(3) Uani 1 1 d . . .
C2 C 0.9396(9) 0.7772(7) 0.4512(5) 0.033(3) Uani 1 1 d . . .
C3 C 1.0213(11) 0.7347(8) 0.4664(5) 0.046(3) Uani 1 1 d U . .
C4 C 1.0187(11) 0.6941(8) 0.5116(5) 0.050(4) Uani 1 1 d U . .
H4 H 1.0726 0.6682 0.5233 0.060 Uiso 1 1 calc R . .
C5 C 0.9367(11) 0.6923(8) 0.5387(5) 0.049(4) Uani 1 1 d U . .
H5 H 0.9369 0.6671 0.5694 0.059 Uiso 1 1 calc R . .
C6 C 0.8525(11) 0.7273(7) 0.5218(5) 0.041(3) Uani 1 1 d . . .
H6 H 0.7971 0.7231 0.5403 0.049 Uiso 1 1 calc R . .
C7 C 1.1027(10) 0.7248(9) 0.4321(4) 0.064(4) Uani 1 1 d DU . .
H7 H 1.1498 0.6897 0.4423 0.077 Uiso 1 1 calc R . .
C8A C 1.1608(8) 0.7176(6) 0.3479(3) 0.067(5) Uiso 0.697(15) 1 d PDU . .
C8B C 1.2001(6) 0.7594(8) 0.3603(4) 0.061(5) Uiso 0.303(15) 1 d PDU . .
C9A C 1.1896(7) 0.7821(10) 0.3129(4) 0.064(4) Uiso 0.697(15) 1 d PDU . .
C9B C 1.1582(8) 0.7528(5) 0.3079(3) 0.068(6) Uiso 0.303(15) 1 d PDU . .
C10 C 1.0801(8) 0.8560(7) 0.2601(5) 0.051(3) Uani 1 1 d DU . .
H10 H 1.1206 0.8462 0.2336 0.061 Uiso 1 1 calc R . .
C11 C 0.9916(9) 0.9006(7) 0.2489(5) 0.038(3) Uani 1 1 d . . .
C12 C 0.9192(9) 0.9095(6) 0.2847(4) 0.030(3) Uani 1 1 d . . .
C13 C 0.8244(9) 0.9330(6) 0.2697(4) 0.029(3) Uani 1 1 d . . .
C14 C 0.8092(10) 0.9582(7) 0.2215(5) 0.039(3) Uani 1 1 d . . .
H14 H 0.7507 0.9783 0.2117 0.046 Uiso 1 1 calc R . .
C15 C 0.8850(10) 0.9526(8) 0.1877(5) 0.040(3) Uani 1 1 d U . .
H15 H 0.8755 0.9705 0.1555 0.048 Uiso 1 1 calc R . .
C16 C 0.9707(10) 0.9226(8) 0.1998(5) 0.046(3) Uani 1 1 d U . .
H16 H 1.0165 0.9165 0.1753 0.056 Uiso 1 1 calc R . .
C17A C 1.2590(9) 0.6838(11) 0.3535(8) 0.050(5) Uani 0.697(15) 1 d PDU . .
C17B C 1.2391(10) 0.7509(9) 0.2727(5) 0.068(6) Uani 0.303(15) 1 d PDU . .
C18 C 1.1107(10) 0.6716(6) 0.3076(4) 0.045(3) Uani 1 1 d DU . .
C19 C 0.8544(8) 0.6131(7) 0.3061(5) 0.039(3) Uani 1 1 d . . .
H19A H 0.8772 0.6288 0.2741 0.058 Uiso 1 1 calc R . .
H19B H 0.8207 0.5637 0.3034 0.058 Uiso 1 1 calc R . .
H19C H 0.9071 0.6066 0.3283 0.058 Uiso 1 1 calc R . .
C20 C 0.7894(10) 0.6759(7) 0.3258(4) 0.035(3) Uani 1 1 d . . .
C21 C 0.6912(8) 0.6638(7) 0.3267(4) 0.028(3) Uani 1 1 d . . .
H21 H 0.6687 0.6145 0.3163 0.034 Uiso 1 1 calc R . .
C22 C 0.6243(8) 0.7201(7) 0.3420(4) 0.026(3) Uani 1 1 d . . .
C23 C 0.5209(8) 0.6994(7) 0.3388(5) 0.035(3) Uani 1 1 d . . .
H23A H 0.4929 0.7030 0.3711 0.053 Uiso 1 1 calc R . .
H23B H 0.5141 0.6461 0.3265 0.053 Uiso 1 1 calc R . .
H23C H 0.4897 0.7358 0.3168 0.053 Uiso 1 1 calc R . .
C24 C 0.5207(8) 1.0191(7) 0.4292(4) 0.032(3) Uani 1 1 d . . .
H24A H 0.4917 1.0223 0.3971 0.048 Uiso 1 1 calc R . .
H24B H 0.5129 1.0690 0.4462 0.048 Uiso 1 1 calc R . .
H24C H 0.4912 0.9775 0.4481 0.048 Uiso 1 1 calc R . .
C25 C 0.6269(8) 1.0010(7) 0.4234(4) 0.026(3) Uani 1 1 d . . .
C26 C 0.6914(8) 1.0603(7) 0.4353(4) 0.032(3) Uani 1 1 d . . .
H26 H 0.6684 1.1093 0.4460 0.038 Uiso 1 1 calc R . .
C27 C 0.7905(8) 1.0496(6) 0.4319(4) 0.027(2) Uani 1 1 d . . .
C28 C 0.8525(8) 1.1146(6) 0.4511(4) 0.030(3) Uani 1 1 d . . .
H28A H 0.9063 1.1209 0.4297 0.045 Uiso 1 1 calc R . .
H28B H 0.8738 1.1013 0.4839 0.045 Uiso 1 1 calc R . .
H28C H 0.8172 1.1635 0.4522 0.045 Uiso 1 1 calc R . .
C29 C 1.2038(9) 0.9450(8) 0.4106(5) 0.046(4) Uani 1 1 d . . .
H29 H 1.2389 0.9068 0.3937 0.056 Uiso 1 1 calc R . .
C30 C 1.2501(8) 0.9968(8) 0.4397(5) 0.046(4) Uani 1 1 d . . .
H30 H 1.3155 0.9931 0.4434 0.055 Uiso 1 1 calc R . .
C31 C 1.1985(9) 1.0575(7) 0.4649(4) 0.035(3) Uani 1 1 d . . .
H31 H 1.2288 1.0948 0.4848 0.042 Uiso 1 1 calc R . .
C32 C 1.1035(9) 1.0582(7) 0.4584(5) 0.046(4) Uani 1 1 d . . .
H32 H 1.0670 1.0965 0.4743 0.056 Uiso 1 1 calc R . .
C33 C 1.0597(9) 1.0020(7) 0.4279(5) 0.041(3) Uani 1 1 d . . .
H33 H 0.9943 1.0038 0.4237 0.049 Uiso 1 1 calc R . .

loop_
_atom_site_aniso_label
_atom_site_aniso_U_11
_atom_site_aniso_U_22
_atom_site_aniso_U_33
_atom_site_aniso_U_23
_atom_site_aniso_U_13
_atom_site_aniso_U_12
U 0.02235(18) 0.02600(19) 0.02485(19) -0.0027(2) -0.00021(19) -0.00052(18)
Zn 0.0235(6) 0.0264(6) 0.0474(9) -0.0049(6) 0.0002(6) -0.0004(6)
O1 0.026(4) 0.024(4) 0.037(4) -0.002(3) -0.001(4) -0.004(4)
O2 0.026(4) 0.019(4) 0.058(6) 0.001(4) 0.000(4) 0.002(3)
O3 0.022(4) 0.024(4) 0.033(5) -0.003(3) 0.001(3) -0.001(3)
O4 0.021(4) 0.033(4) 0.023(4) 0.002(3) 0.003(3) 0.003(3)
O5 0.029(5) 0.029(5) 0.043(5) -0.003(4) 0.006(4) -0.004(4)
O6 0.033(4) 0.026(4) 0.023(4) -0.005(3) -0.001(3) -0.004(3)
O7 0.022(4) 0.022(4) 0.039(5) -0.007(3) 0.005(3) -0.003(3)
O8 0.021(4) 0.019(4) 0.036(5) -0.003(3) 0.006(3) 0.000(3)
N1 0.043(5) 0.051(5) 0.083(7) 0.004(5) 0.000(5) 0.009(5)
N2 0.038(5) 0.059(6) 0.065(6) -0.018(5) 0.004(5) -0.002(5)
N3 0.032(6) 0.023(5) 0.035(6) 0.009(4) 0.003(5) -0.003(4)
C1 0.040(7) 0.029(6) 0.021(6) -0.005(5) -0.011(5) -0.008(5)
C2 0.033(7) 0.018(6) 0.050(8) -0.002(5) -0.007(6) 0.002(5)
C3 0.050(7) 0.030(6) 0.059(7) 0.003(5) -0.019(6) -0.003(6)
C4 0.058(7) 0.034(6) 0.058(7) 0.007(6) -0.034(6) -0.001(6)
C5 0.066(8) 0.036(6) 0.046(7) 0.001(5) -0.017(6) 0.009(6)
C6 0.063(9) 0.030(7) 0.030(7) -0.001(5) -0.006(6) -0.009(7)
C7 0.044(7) 0.056(7) 0.091(9) 0.025(7) 0.000(7) 0.001(6)
C10 0.038(6) 0.057(7) 0.057(7) -0.016(6) 0.010(6) -0.008(6)
C11 0.046(8) 0.032(7) 0.038(7) -0.021(6) 0.011(6) -0.015(6)
C12 0.040(7) 0.017(6) 0.034(7) -0.010(5) -0.002(5) -0.011(5)
C13 0.045(7) 0.017(6) 0.024(6) -0.009(5) 0.000(5) -0.010(5)
C14 0.052(9) 0.022(6) 0.041(8) -0.003(5) 0.009(6) -0.020(6)
C15 0.058(7) 0.041(6) 0.021(6) -0.005(5) 0.004(5) -0.016(6)
C16 0.049(7) 0.048(7) 0.042(7) -0.008(6) 0.015(6) -0.015(6)
C17A 0.049(9) 0.048(9) 0.052(9) -0.003(7) 0.002(7) 0.005(7)
C17B 0.068(7) 0.067(7) 0.069(7) 0.043(6) 0.049(6) 0.041(6)
C18 0.057(7) 0.037(6) 0.041(6) -0.016(5) -0.004(6) -0.002(6)
C19 0.027(6) 0.034(7) 0.056(9) -0.006(6) 0.009(6) -0.003(5)
C20 0.047(8) 0.023(6) 0.036(7) 0.003(5) -0.003(6) 0.001(6)
C21 0.029(6) 0.030(6) 0.024(6) -0.008(5) -0.002(5) -0.006(5)
C22 0.026(6) 0.034(7) 0.019(6) 0.008(5) -0.006(5) -0.005(5)
C23 0.030(7) 0.026(6) 0.049(8) -0.002(6) -0.007(6) -0.006(5)
C24 0.029(6) 0.032(6) 0.036(7) -0.016(5) -0.004(5) 0.003(5)
C25 0.030(6) 0.031(7) 0.018(6) 0.000(5) 0.005(5) -0.003(5)
C26 0.033(7) 0.028(6) 0.034(7) 0.001(5) 0.000(5) 0.005(5)
C27 0.026(6) 0.026(6) 0.030(6) -0.001(5) -0.008(5) 0.001(5)
C28 0.033(6) 0.026(6) 0.031(6) -0.012(5) -0.007(5) -0.003(5)
C29 0.035(8) 0.060(9) 0.044(8) -0.026(7) 0.012(6) -0.003(7)
C30 0.014(6) 0.068(10) 0.057(9) -0.034(7) 0.000(5) 0.000(6)
C31 0.038(8) 0.039(7) 0.029(7) -0.007(5) 0.001(5) -0.014(6)
C32 0.037(8) 0.024(7) 0.078(11) -0.024(7) 0.003(7) -0.008(6)
C33 0.027(7) 0.029(7) 0.066(10) -0.014(6) -0.008(6) 0.003(5)

loop_
_atom_type_symbol
_atom_type_description
_atom_type_scat_dispersion_real
_atom_type_scat_dispersion_imag
_atom_type_scat_source
C C 0.0033 0.0016 'International Tables Vol C Tables 4.2.6.8 and 6.1.1.4'
H H 0.0000 0.0000 'International Tables Vol C Tables 4.2.6.8 and 6.1.1.4'
N N 0.0061 0.0033 'International Tables Vol C Tables 4.2.6.8 and 6.1.1.4'
O O 0.0106 0.0060 'International Tables Vol C Tables 4.2.6.8 and 6.1.1.4'
Zn Zn 0.2839 1.4301 'International Tables Vol C Tables 4.2.6.8 and 6.1.1.4'
U U -9.6767 9.6646 'International Tables Vol C Tables 4.2.6.8 and 6.1.1.4'

loop_
_geom_angle_atom_site_label_1
_geom_angle_atom_site_label_2
_geom_angle_atom_site_label_3
_geom_angle
_geom_angle_site_symmetry_1
_geom_angle_site_symmetry_3
_geom_angle_publ_flag
O4 U O1 169.4(3) . . ?
O4 U O7 85.9(3) . . ?
O1 U O7 84.4(3) . . ?
O4 U O6 85.7(3) . . ?
O1 U O6 87.2(3) . . ?
O7 U O6 71.4(2) . . ?
O4 U O8 90.6(3) . . ?
O1 U O8 90.2(3) . . ?
O7 U O8 70.7(2) . . ?
O6 U O8 142.1(2) . . ?
O4 U O5 93.0(3) . . ?
O1 U O5 91.9(3) . . ?
O7 U O5 141.0(3) . . ?
O6 U O5 69.6(3) . . ?
O8 U O5 148.3(3) . . ?
O4 U O2 125.1(3) . . ?
O1 U O2 65.3(3) . . ?
O7 U O2 136.8(3) . . ?
O6 U O2 132.5(3) . . ?
O8 U O2 79.0(3) . . ?
O5 U O2 73.3(3) . . ?
O4 U O3 65.1(2) . . ?
O1 U O3 125.4(3) . . ?
O7 U O3 137.4(2) . . ?
O6 U O3 131.8(2) . . ?
O8 U O3 78.8(2) . . ?
O5 U O3 74.3(3) . . ?
O2 U O3 60.0(3) . . ?
O3 Zn O2 76.1(3) . . ?
O3 Zn N3 112.6(3) . . ?
O2 Zn N3 103.4(4) . . ?
O3 Zn N2 90.3(3) . . ?
O2 Zn N2 144.9(4) . . ?
N3 Zn N2 111.7(4) . . ?
O3 Zn N1 145.5(4) . . ?
O2 Zn N1 88.5(3) . . ?
N3 Zn N1 100.8(4) . . ?
N2 Zn N1 85.0(3) . . ?
C7 N1 C8B 131.5(11) . . ?
C7 N1 C8A 125.9(10) . . ?
C10 N2 C9A 128.8(10) . . ?
C10 N2 C9B 123.9(9) . . ?
O1 C1 C6 125.6(11) . . ?
O1 C1 C2 115.3(10) . . ?
C6 C1 C2 119.0(12) . . ?
O2 C2 C1 114.6(10) . . ?
O2 C2 C3 125.0(12) . . ?
C1 C2 C3 120.4(12) . . ?
C4 C3 C2 118.5(14) . . ?
C4 C3 C7 120.7(13) . . ?
C2 C3 C7 120.3(13) . . ?
C5 C4 C3 119.9(13) . . ?
C4 C5 C6 122.2(13) . . ?
C1 C6 C5 119.1(13) . . ?
N1 C7 C3 128.1(15) . . ?
C9A C8A C17A 95.0(11) . . ?
C9A C8A C18 92.5(9) . . ?
C17A C8A C18 108.1(11) . . ?
C9A C8A N1 108.4(5) . . ?
C17A C8A N1 117.9(10) . . ?
C18 C8A N1 126.6(9) . . ?
N1 C8B C9B 103.7(4) . . ?
N2 C9A C8A 109.0(5) . . ?
C17B C9B C18 108.5(4) . . ?
C17B C9B N2 108.1(4) . . ?
C18 C9B N2 123.7(9) . . ?
C17B C9B C8B 107.1(5) . . ?
C18 C9B C8B 103.8(4) . . ?
N2 C9B C8B 104.4(4) . . ?
N2 C10 C11 126.8(13) . . ?
C16 C11 C12 117.7(13) . . ?
C16 C11 C10 120.1(12) . . ?
C12 C11 C10 121.3(12) . . ?
O3 C12 C11 126.0(12) . . ?
O3 C12 C13 113.7(10) . . ?
C11 C12 C13 120.1(11) . . ?
O4 C13 C14 126.1(11) . . ?
O4 C13 C12 114.7(10) . . ?
C14 C13 C12 119.2(11) . . ?
C13 C14 C15 118.0(13) . . ?
C16 C15 C14 123.3(13) . . ?
C15 C16 C11 120.9(12) . . ?
O5 C20 C21 122.6(11) . . ?
O5 C20 C19 116.6(12) . . ?
C21 C20 C19 120.7(11) . . ?
C22 C21 C20 125.1(11) . . ?
O6 C22 C21 123.2(10) . . ?
O6 C22 C23 118.0(10) . . ?
C21 C22 C23 118.8(10) . . ?
O7 C25 C26 126.3(11) . . ?
O7 C25 C24 115.4(10) . . ?
C26 C25 C24 118.2(10) . . ?
C25 C26 C27 122.9(11) . . ?
O8 C27 C26 124.1(11) . . ?
O8 C27 C28 118.1(10) . . ?
C26 C27 C28 117.6(10) . . ?
N3 C29 C30 123.3(12) . . ?
C29 C30 C31 119.6(11) . . ?
C32 C31 C30 116.8(11) . . ?
C31 C32 C33 120.6(12) . . ?
N3 C33 C32 121.5(12) . . ?

loop_
_geom_bond_atom_site_label_1
_geom_bond_atom_site_label_2
_geom_bond_distance
_geom_bond_site_symmetry_2
_geom_bond_publ_flag
U O4 2.280(7) . ?
U O1 2.305(7) . ?
U O7 2.361(7) . ?
U O6 2.364(7) . ?
U O8 2.398(7) . ?
U O5 2.404(8) . ?
U O2 2.428(8) . ?
U O3 2.442(7) . ?
U Zn 3.6653(13) . ?
Zn O3 1.971(7) . ?
Zn O2 1.983(8) . ?
Zn N3 2.057(10) . ?
Zn N2 2.063(11) . ?
Zn N1 2.094(11) . ?
O1 C1 1.360(14) . ?
O1 O2 2.557(11) . ?
O2 C2 1.336(14) . ?
O2 O3 2.436(11) . ?
O2 N1 2.845(13) . ?
O3 C12 1.323(13) . ?
O3 O4 2.545(10) . ?
O3 N2 2.861(12) . ?
O4 C13 1.334(13) . ?
O5 C20 1.267(14) . ?
O6 C22 1.258(13) . ?
O7 C25 1.268(13) . ?
O8 C27 1.269(13) . ?
N1 C7 1.185(11) . ?
N1 C8B 1.495(5) . ?
N1 C8A 1.526(5) . ?
N1 N2 2.809(12) . ?
N2 C10 1.218(11) . ?
N2 C9A 1.486(5) . ?
N2 C9B 1.525(5) . ?
N3 C33 1.338(15) . ?
N3 C29 1.337(16) . ?
C1 C6 1.391(16) . ?
C1 C2 1.414(17) . ?
C2 C3 1.417(17) . ?
C3 C4 1.399(18) . ?
C3 C7 1.485(18) . ?
C4 C5 1.37(2) . ?
C5 C6 1.401(19) . ?
C8A C9A 1.494(5) . ?
C8A C17A 1.505(5) . ?
C8A C18 1.510(5) . ?
C8B C9B 1.536(5) . ?
C9B C17B 1.486(5) . ?
C9B C18 1.520(5) . ?
C10 C11 1.487(16) . ?
C11 C16 1.407(19) . ?
C11 C12 1.415(17) . ?
C12 C13 1.452(17) . ?
C13 C14 1.385(16) . ?
C14 C15 1.407(17) . ?
C15 C16 1.349(19) . ?
C19 C20 1.494(16) . ?
C20 C21 1.401(17) . ?
C21 C22 1.397(16) . ?
C22 C23 1.502(15) . ?
C24 C25 1.537(15) . ?
C25 C26 1.387(16) . ?
C26 C27 1.413(16) . ?
C27 C28 1.492(14) . ?
C29 C30 1.342(17) . ?
C30 C31 1.425(16) . ?
C31 C32 1.352(17) . ?
C32 C33 1.397(16) . ?
